data_4113132
loop_
_publ_author_name
'Jocelyn M. Goodwin'
'Marilyn M. Olmstead'
'Timothy E. Patten'

_publ_section_title
;
 Identification and Characterization of Monoanionic Tripodal Tetradentate
 Ligand Complexes of Copper(I) and Copper(II) Involved in Halogen Atom
 Transfer Reactions
;
_journal_name_full 'Journal of the American Chemical Society'
_journal_page_first 14352
_journal_page_last 14353
_journal_paper_doi 10.1021/ja045003g
_journal_volume 126
_journal_year 2004
_chemical_formula_moiety 'C23 H27 Cu N4 O2 S'
_chemical_formula_sum 'C23 H27 Cu N4 O2 S'
_chemical_formula_weight 487.09
_chemical_name_common Cu(I)PETAEA
_chemical_name_systematic
; 
 ? 
;
_space_group_IT_number 14
_symmetry_cell_setting monoclinic
_symmetry_space_group_name_Hall '-P 2yn'
_symmetry_space_group_name_H-M 'P 1 21/n 1'
_atom_sites_solution_hydrogens geom
_atom_sites_solution_primary direct
_atom_sites_solution_secondary difmap
_audit_creation_method SHELXL-97
_cell_angle_alpha 90.00
_cell_angle_beta 98.325(7)
_cell_angle_gamma 90.00
_cell_formula_units_Z 4
_cell_length_a 11.2403(13)
_cell_length_b 14.5902(10)
_cell_length_c 13.2472(9)
_cell_measurement_reflns_used 40
_cell_measurement_temperature 130(2)
_cell_measurement_theta_max 25.0
_cell_measurement_theta_min 7.9
_cell_volume 2149.6(3)
_computing_cell_refinement 'Siemens P3-PC'
_computing_data_collection 'Siemens P3-PC'
_computing_data_reduction 'Siemens XDISK'
_computing_molecular_graphics 'SHELXTL 5.1, XP (Sheldrick, 1994)'
_computing_publication_material 'SHELXL-97 (Sheldrick, 1997)'
_computing_structure_refinement 'SHELXL-97 (Sheldrick, 1997)'
_computing_structure_solution 'SHELXS-97 (Sheldrick, 1990)'
_diffrn_ambient_temperature 130(2)
_diffrn_measured_fraction_theta_full 1.000
_diffrn_measured_fraction_theta_max 1.000
_diffrn_measurement_device_type 'Siemens P4'
_diffrn_measurement_method \w
_diffrn_radiation_monochromator 'nickel filter'
_diffrn_radiation_source 'Siemens rotating anode'
_diffrn_radiation_type CuK\a
_diffrn_radiation_wavelength 1.54178
_diffrn_reflns_av_R_equivalents 0.044
_diffrn_reflns_av_sigmaI/netI 0.073
_diffrn_reflns_limit_h_max 11
_diffrn_reflns_limit_h_min -12
_diffrn_reflns_limit_k_max 15
_diffrn_reflns_limit_k_min 0
_diffrn_reflns_limit_l_max 14
_diffrn_reflns_limit_l_min 0
_diffrn_reflns_number 3107
_diffrn_reflns_theta_full 56.10
_diffrn_reflns_theta_max 56.10
_diffrn_reflns_theta_min 4.53
_diffrn_standards_decay_% 14
_diffrn_standards_interval_count 197
_diffrn_standards_number 3
_exptl_absorpt_coefficient_mu 2.573
_exptl_absorpt_correction_T_max 0.861
_exptl_absorpt_correction_T_min 0.821
_exptl_absorpt_correction_type refdelf
_exptl_absorpt_process_details
;XABS2, Parkin, S., Moezzi, B. and Hope, H. J. Appl. Crystallogr. 28 (1995)
53-56.
;
_exptl_crystal_colour orange
_exptl_crystal_density_diffrn 1.505
_exptl_crystal_description block
_exptl_crystal_F_000 1016
_exptl_crystal_size_max 0.08
_exptl_crystal_size_mid 0.07
_exptl_crystal_size_min 0.06
_refine_diff_density_max 0.329
_refine_diff_density_min -0.554
_refine_diff_density_rms 0.085
_refine_ls_extinction_method none
_refine_ls_goodness_of_fit_ref 1.022
_refine_ls_hydrogen_treatment constr
_refine_ls_matrix_type full
_refine_ls_number_parameters 281
_refine_ls_number_reflns 2804
_refine_ls_number_restraints 0
_refine_ls_restrained_S_all 1.022
_refine_ls_R_factor_all 0.0747
_refine_ls_R_factor_gt 0.0506
_refine_ls_shift/su_max 0.001
_refine_ls_shift/su_mean 0.000
_refine_ls_structure_factor_coef Fsqd
_refine_ls_weighting_details 'calc w=1/[\s^2^(Fo^2^)+(0.0537P)^2^+1.6000P] where P=(Fo^2^+2Fc^2^)/3'
_refine_ls_weighting_scheme calc
_refine_ls_wR_factor_gt 0.1104
_refine_ls_wR_factor_ref 0.1241
_reflns_number_gt 2114
_reflns_number_total 2804
_reflns_threshold_expression I>2\s(I)
_cod_data_source_file ja045003gsi20040923_080942_1.cif
_cod_data_source_block mn1499
_cod_original_sg_symbol_H-M 'P 21/n'
_cod_database_code 4113132

loop_
_symmetry_equiv_pos_as_xyz
'x, y, z'
'-x+1/2, y+1/2, -z+1/2'
'-x, -y, -z'
'x-1/2, -y-1/2, z-1/2'

loop_
_atom_site_label
_atom_site_type_symbol
_atom_site_fract_x
_atom_site_fract_y
_atom_site_fract_z
_atom_site_U_iso_or_equiv
_atom_site_adp_type
_atom_site_occupancy
_atom_site_symmetry_multiplicity
_atom_site_calc_flag
_atom_site_refinement_flags
Cu1 Cu 0.52952(7) 0.87430(5) 0.71405(6) 0.0151(2) Uani 1 1 d .
S1 S 0.46957(12) 0.67257(9) 0.61527(10) 0.0173(3) Uani 1 1 d .
O1 O 0.5243(3) 0.6267(2) 0.5363(3) 0.0248(9) Uani 1 1 d .
O2 O 0.3533(3) 0.7144(2) 0.5833(3) 0.0243(9) Uani 1 1 d .
N1 N 0.4928(4) 0.9977(3) 0.6605(3) 0.0137(10) Uani 1 1 d .
N2 N 0.7275(3) 0.8801(3) 0.7414(3) 0.0134(10) Uani 1 1 d .
N3 N 0.5049(4) 0.8780(3) 0.8672(3) 0.0166(10) Uani 1 1 d .
N4 N 0.5534(4) 0.7449(3) 0.6769(3) 0.0154(10) Uani 1 1 d .
C1 C 0.3981(5) 1.0471(4) 0.6822(4) 0.0155(12) Uani 1 1 d .
H1 H 0.3399 1.0170 0.7159 0.019 Uiso 1 1 calc R
C2 C 0.3809(5) 1.1382(4) 0.6585(4) 0.0206(13) Uani 1 1 d .
H2 H 0.3132 1.1700 0.6763 0.025 Uiso 1 1 calc R
C3 C 0.4640(5) 1.1833(4) 0.6079(4) 0.0218(13) Uani 1 1 d .
H3 H 0.4541 1.2460 0.5893 0.026 Uiso 1 1 calc R
C4 C 0.5612(5) 1.1336(4) 0.5860(4) 0.0182(13) Uani 1 1 d .
H4 H 0.6195 1.1627 0.5518 0.022 Uiso 1 1 calc R
C5 C 0.5756(4) 1.0426(4) 0.6126(4) 0.0132(12) Uani 1 1 d .
C6 C 0.6835(5) 0.9882(4) 0.5932(4) 0.0166(12) Uani 1 1 d .
H6A H 0.7291 1.0245 0.5485 0.020 Uiso 1 1 calc R
H6B H 0.6556 0.9316 0.5560 0.020 Uiso 1 1 calc R
C7 C 0.7692(4) 0.9615(4) 0.6903(4) 0.0160(12) Uani 1 1 d .
H7A H 0.8500 0.9489 0.6719 0.019 Uiso 1 1 calc R
H7B H 0.7766 1.0138 0.7384 0.019 Uiso 1 1 calc R
C8 C 0.7752(4) 0.8786(4) 0.8500(4) 0.0175(12) Uani 1 1 d .
H8A H 0.8607 0.8973 0.8588 0.021 Uiso 1 1 calc R
H8B H 0.7717 0.8150 0.8755 0.021 Uiso 1 1 calc R
C9 C 0.7073(5) 0.9413(4) 0.9141(4) 0.0185(12) Uani 1 1 d .
H9A H 0.7616 0.9573 0.9774 0.022 Uiso 1 1 calc R
H9B H 0.6872 0.9988 0.8757 0.022 Uiso 1 1 calc R
C10 C 0.5927(5) 0.9014(3) 0.9433(4) 0.0155(12) Uani 1 1 d .
C11 C 0.5765(5) 0.8923(4) 1.0449(4) 0.0197(13) Uani 1 1 d .
H11 H 0.6401 0.9075 1.0976 0.024 Uiso 1 1 calc R
C12 C 0.4679(5) 0.8612(4) 1.0694(4) 0.0237(14) Uani 1 1 d .
H12 H 0.4561 0.8548 1.1387 0.028 Uiso 1 1 calc R
C13 C 0.3775(5) 0.8398(4) 0.9916(4) 0.0222(13) Uani 1 1 d .
H13 H 0.3009 0.8205 1.0057 0.027 Uiso 1 1 calc R
C14 C 0.4008(5) 0.8470(4) 0.8923(4) 0.0210(13) Uani 1 1 d .
H14 H 0.3396 0.8290 0.8388 0.025 Uiso 1 1 calc R
C15 C 0.7613(5) 0.7957(3) 0.6907(4) 0.0164(12) Uani 1 1 d .
H15A H 0.8452 0.7790 0.7179 0.020 Uiso 1 1 calc R
H15B H 0.7571 0.8071 0.6166 0.020 Uiso 1 1 calc R
C16 C 0.6781(5) 0.7164(4) 0.7077(4) 0.0186(13) Uani 1 1 d .
H16A H 0.6964 0.6627 0.6669 0.022 Uiso 1 1 calc R
H16B H 0.6905 0.6986 0.7806 0.022 Uiso 1 1 calc R
C17 C 0.4435(4) 0.5824(4) 0.7005(4) 0.0147(12) Uani 1 1 d .
C18 C 0.4248(4) 0.4932(4) 0.6652(4) 0.0187(13) Uani 1 1 d .
H18 H 0.4287 0.4794 0.5957 0.022 Uiso 1 1 calc R
C19 C 0.4003(5) 0.4239(4) 0.7314(4) 0.0220(13) Uani 1 1 d .
H19 H 0.3873 0.3633 0.7061 0.026 Uiso 1 1 calc R
C20 C 0.3943(5) 0.4412(4) 0.8338(4) 0.0204(13) Uani 1 1 d .
C21 C 0.4149(5) 0.5313(4) 0.8681(4) 0.0211(13) Uani 1 1 d .
H21 H 0.4108 0.5453 0.9375 0.025 Uiso 1 1 calc R
C22 C 0.4409(5) 0.6003(4) 0.8033(4) 0.0189(13) Uani 1 1 d .
H22 H 0.4571 0.6605 0.8292 0.023 Uiso 1 1 calc R
C23 C 0.3647(6) 0.3658(4) 0.9037(5) 0.0409(18) Uani 1 1 d .
H23A H 0.3917 0.3835 0.9747 0.061 Uiso 1 1 calc R
H23B H 0.4055 0.3093 0.8882 0.061 Uiso 1 1 calc R
H23C H 0.2776 0.3557 0.8938 0.061 Uiso 1 1 calc R

loop_
_atom_site_aniso_label
_atom_site_aniso_U_11
_atom_site_aniso_U_22
_atom_site_aniso_U_33
_atom_site_aniso_U_23
_atom_site_aniso_U_13
_atom_site_aniso_U_12
Cu1 0.0144(4) 0.0133(4) 0.0181(4) -0.0001(3) 0.0040(3) -0.0001(3)
S1 0.0222(8) 0.0133(7) 0.0159(7) 0.0005(6) 0.0011(6) -0.0017(6)
O1 0.040(2) 0.018(2) 0.018(2) -0.0052(17) 0.0101(18) 0.0001(19)
O2 0.023(2) 0.015(2) 0.032(2) 0.0043(17) -0.0068(18) 0.0040(17)
N1 0.016(2) 0.013(2) 0.012(2) -0.0016(19) 0.0016(19) -0.002(2)
N2 0.008(2) 0.020(2) 0.012(2) -0.0015(19) -0.0001(18) -0.001(2)
N3 0.017(2) 0.014(2) 0.021(3) 0.000(2) 0.010(2) -0.001(2)
N4 0.017(2) 0.007(2) 0.022(2) 0.0006(19) 0.000(2) -0.0013(19)
C1 0.015(3) 0.016(3) 0.016(3) -0.002(2) 0.005(2) -0.003(2)
C2 0.023(3) 0.021(3) 0.017(3) -0.005(3) -0.002(2) 0.007(3)
C3 0.025(3) 0.012(3) 0.026(3) -0.001(3) -0.006(3) 0.000(3)
C4 0.023(3) 0.019(3) 0.012(3) 0.000(2) 0.001(2) -0.008(3)
C5 0.011(3) 0.019(3) 0.009(3) 0.001(2) -0.002(2) -0.001(2)
C6 0.021(3) 0.016(3) 0.014(3) -0.001(2) 0.006(2) -0.002(2)
C7 0.009(3) 0.017(3) 0.023(3) -0.003(2) 0.005(2) -0.004(2)
C8 0.010(3) 0.021(3) 0.022(3) 0.002(3) 0.001(2) -0.001(2)
C9 0.018(3) 0.021(3) 0.014(3) -0.001(2) -0.005(2) -0.003(3)
C10 0.017(3) 0.013(3) 0.016(3) 0.000(2) 0.000(2) 0.005(2)
C11 0.026(3) 0.016(3) 0.016(3) -0.001(2) 0.000(3) 0.005(3)
C12 0.035(4) 0.020(3) 0.018(3) 0.010(3) 0.012(3) 0.007(3)
C13 0.026(3) 0.021(3) 0.022(3) 0.002(3) 0.011(3) -0.002(3)
C14 0.018(3) 0.023(3) 0.022(3) 0.001(3) 0.003(2) -0.001(3)
C15 0.014(3) 0.018(3) 0.018(3) -0.001(2) 0.005(2) 0.004(2)
C16 0.020(3) 0.013(3) 0.020(3) 0.002(2) -0.006(2) 0.002(2)
C17 0.004(3) 0.013(3) 0.026(3) 0.001(2) 0.000(2) 0.003(2)
C18 0.007(3) 0.016(3) 0.032(3) -0.006(3) 0.000(2) 0.006(2)
C19 0.016(3) 0.008(3) 0.041(4) 0.001(3) 0.002(3) 0.002(2)
C20 0.013(3) 0.019(3) 0.032(3) 0.009(3) 0.010(2) 0.004(2)
C21 0.019(3) 0.026(3) 0.020(3) -0.003(3) 0.007(2) 0.003(3)
C22 0.018(3) 0.017(3) 0.022(3) -0.003(3) 0.002(2) 0.005(2)
C23 0.052(4) 0.022(4) 0.056(5) 0.007(3) 0.034(4) 0.003(3)

loop_
_atom_type_symbol
_atom_type_description
_atom_type_scat_dispersion_real
_atom_type_scat_dispersion_imag
_atom_type_scat_source
C C 0.0181 0.0091 'International Tables Vol C Tables 4.2.6.8 and 6.1.1.4'
H H 0.0000 0.0000 'International Tables Vol C Tables 4.2.6.8 and 6.1.1.4'
N N 0.0311 0.0180 'International Tables Vol C Tables 4.2.6.8 and 6.1.1.4'
O O 0.0492 0.0322 'International Tables Vol C Tables 4.2.6.8 and 6.1.1.4'
S S 0.3331 0.5567 'International Tables Vol C Tables 4.2.6.8 and 6.1.1.4'
Cu Cu -1.9646 0.5888 'International Tables Vol C Tables 4.2.6.8 and 6.1.1.4'

loop_
_geom_angle_atom_site_label_1
_geom_angle_atom_site_label_2
_geom_angle_atom_site_label_3
_geom_angle
N1 Cu1 N4 144.77(17)
N1 Cu1 N3 106.11(17)
N4 Cu1 N3 107.93(17)
N1 Cu1 N2 100.35(17)
N4 Cu1 N2 84.69(16)
N3 Cu1 N2 96.43(16)
O2 S1 O1 116.2(2)
O2 S1 N4 108.6(2)
O1 S1 N4 113.6(2)
O2 S1 C17 105.8(2)
O1 S1 C17 104.0(2)
N4 S1 C17 107.9(2)
C1 N1 C5 117.0(4)
C1 N1 Cu1 123.0(3)
C5 N1 Cu1 119.1(3)
C8 N2 C7 111.6(4)
C8 N2 C15 110.7(4)
C7 N2 C15 109.9(4)
C8 N2 Cu1 112.3(3)
C7 N2 Cu1 109.6(3)
C15 N2 Cu1 102.3(3)
C14 N3 C10 118.1(5)
C14 N3 Cu1 118.4(4)
C10 N3 Cu1 123.2(3)
C16 N4 S1 115.8(3)
C16 N4 Cu1 111.2(3)
S1 N4 Cu1 132.9(3)
N1 C1 C2 123.8(5)
N1 C1 H1 118.1
C2 C1 H1 118.1
C1 C2 C3 119.1(5)
C1 C2 H2 120.5
C3 C2 H2 120.5
C4 C3 C2 117.5(5)
C4 C3 H3 121.3
C2 C3 H3 121.3
C3 C4 C5 121.4(5)
C3 C4 H4 119.3
C5 C4 H4 119.3
N1 C5 C4 121.2(5)
N1 C5 C6 116.5(4)
C4 C5 C6 122.3(5)
C5 C6 C7 114.5(4)
C5 C6 H6A 108.6
C7 C6 H6A 108.6
C5 C6 H6B 108.6
C7 C6 H6B 108.6
H6A C6 H6B 107.6
N2 C7 C6 112.6(4)
N2 C7 H7A 109.1
C6 C7 H7A 109.1
N2 C7 H7B 109.1
C6 C7 H7B 109.1
H7A C7 H7B 107.8
N2 C8 C9 113.4(4)
N2 C8 H8A 108.9
C9 C8 H8A 108.9
N2 C8 H8B 108.9
C9 C8 H8B 108.9
H8A C8 H8B 107.7
C10 C9 C8 115.1(4)
C10 C9 H9A 108.5
C8 C9 H9A 108.5
C10 C9 H9B 108.5
C8 C9 H9B 108.5
H9A C9 H9B 107.5
N3 C10 C11 121.0(5)
N3 C10 C9 117.7(4)
C11 C10 C9 121.3(5)
C12 C11 C10 120.1(5)
C12 C11 H11 119.9
C10 C11 H11 119.9
C13 C12 C11 118.6(5)
C13 C12 H12 120.7
C11 C12 H12 120.7
C12 C13 C14 118.4(5)
C12 C13 H13 120.8
C14 C13 H13 120.8
N3 C14 C13 123.7(5)
N3 C14 H14 118.2
C13 C14 H14 118.2
N2 C15 C16 111.2(4)
N2 C15 H15A 109.4
C16 C15 H15A 109.4
N2 C15 H15B 109.4
C16 C15 H15B 109.4
H15A C15 H15B 108.0
N4 C16 C15 109.1(4)
N4 C16 H16A 109.9
C15 C16 H16A 109.9
N4 C16 H16B 109.9
C15 C16 H16B 109.9
H16A C16 H16B 108.3
C18 C17 C22 118.8(5)
C18 C17 S1 120.6(4)
C22 C17 S1 120.7(4)
C17 C18 C19 120.2(5)
C17 C18 H18 119.9
C19 C18 H18 119.9
C20 C19 C18 121.7(5)
C20 C19 H19 119.2
C18 C19 H19 119.2
C19 C20 C21 117.3(5)
C19 C20 C23 120.9(5)
C21 C20 C23 121.8(5)
C22 C21 C20 121.6(5)
C22 C21 H21 119.2
C20 C21 H21 119.2
C21 C22 C17 120.5(5)
C21 C22 H22 119.8
C17 C22 H22 119.8
C20 C23 H23A 109.5
C20 C23 H23B 109.5
H23A C23 H23B 109.5
C20 C23 H23C 109.5
H23A C23 H23C 109.5
H23B C23 H23C 109.5

loop_
_geom_bond_atom_site_label_1
_geom_bond_atom_site_label_2
_geom_bond_distance
Cu1 N1 1.957(4)
Cu1 N4 1.979(4)
Cu1 N3 2.087(4)
Cu1 N2 2.203(4)
S1 O2 1.449(4)
S1 O1 1.451(4)
S1 N4 1.564(4)
S1 C17 1.785(5)
N1 C1 1.350(6)
N1 C5 1.368(6)
N2 C8 1.460(6)
N2 C7 1.478(6)
N2 C15 1.479(6)
N3 C14 1.340(7)
N3 C10 1.349(6)
N4 C16 1.462(6)
C1 C2 1.373(7)
C1 H1 0.9500
C2 C3 1.391(8)
C2 H2 0.9500
C3 C4 1.376(8)
C3 H3 0.9500
C4 C5 1.376(7)
C4 H4 0.9500
C5 C6 1.503(7)
C6 C7 1.540(7)
C6 H6A 0.9900
C6 H6B 0.9900
C7 H7A 0.9900
C7 H7B 0.9900
C8 C9 1.526(7)
C8 H8A 0.9900
C8 H8B 0.9900
C9 C10 1.514(7)
C9 H9A 0.9900
C9 H9B 0.9900
C10 C11 1.391(7)
C11 C12 1.384(8)
C11 H11 0.9500
C12 C13 1.375(8)
C12 H12 0.9500
C13 C14 1.382(7)
C13 H13 0.9500
C14 H14 0.9500
C15 C16 1.524(7)
C15 H15A 0.9900
C15 H15B 0.9900
C16 H16A 0.9900
C16 H16B 0.9900
C17 C18 1.390(7)
C17 C22 1.391(7)
C18 C19 1.392(8)
C18 H18 0.9500
C19 C20 1.390(8)
C19 H19 0.9500
C20 C21 1.399(8)
C20 C23 1.506(8)
C21 C22 1.382(7)
C21 H21 0.9500
C22 H22 0.9500
C23 H23A 0.9800
C23 H23B 0.9800
C23 H23C 0.9800
